data_7053685
loop_
_publ_author_name
'Fernando, Isurika R.'
'Bairu, Semere G.'
'Ramakrishna, Guda'
'Mezei, Gellert'

_publ_section_title
;
 Single-color pseudorotaxane-based temperature sensing
;
_journal_issue 10
_journal_name_full 'New Journal of Chemistry'
_journal_page_first 2097
_journal_paper_doi 10.1039/c0nj00541j
_journal_volume 34
_journal_year 2010
_chemical_formula_sum 'C22 H30 F12 N2 O4 P2'
_chemical_formula_weight 676.42
_chemical_name_systematic
;
?
;
_space_group_IT_number 61
_symmetry_cell_setting orthorhombic
_symmetry_space_group_name_Hall '-P 2ac 2ab'
_symmetry_space_group_name_H-M 'P b c a'
_atom_sites_solution_hydrogens geom
_atom_sites_solution_primary direct
_atom_sites_solution_secondary difmap
_audit_creation_method SHELXL-97
_cell_angle_alpha 90.00
_cell_angle_beta 90.00
_cell_angle_gamma 90.00
_cell_formula_units_Z 4
_cell_length_a 12.7649(2)
_cell_length_b 14.3247(2)
_cell_length_c 15.5038(2)
_cell_measurement_reflns_used 6205
_cell_measurement_temperature 296(2)
_cell_measurement_theta_max 21.96
_cell_measurement_theta_min 2.51
_cell_volume 2834.92(7)
_computing_cell_refinement 'Bruker SAINT'
_computing_data_collection 'Bruker APEX2'
_computing_data_reduction 'Bruker SAINT'
_computing_molecular_graphics 'Bruker SHELXTL'
_computing_publication_material 'Bruker SHELXTL'
_computing_structure_refinement 'SHELXL-97 (Sheldrick, 2008)'
_computing_structure_solution 'SHELXS-97 (Sheldrick, 2008)'
_diffrn_ambient_temperature 296(2)
_diffrn_measured_fraction_theta_full 0.997
_diffrn_measured_fraction_theta_max 0.997
_diffrn_measurement_device_type 'Bruker APEX-II CCD'
_diffrn_measurement_method '\f and \w scans'
_diffrn_radiation_monochromator graphite
_diffrn_radiation_source 'fine-focus sealed tube'
_diffrn_radiation_type MoK\a
_diffrn_radiation_wavelength 0.71073
_diffrn_reflns_av_R_equivalents 0.0564
_diffrn_reflns_av_sigmaI/netI 0.0344
_diffrn_reflns_limit_h_max 18
_diffrn_reflns_limit_h_min -17
_diffrn_reflns_limit_k_max 20
_diffrn_reflns_limit_k_min -20
_diffrn_reflns_limit_l_max 22
_diffrn_reflns_limit_l_min -17
_diffrn_reflns_number 45964
_diffrn_reflns_theta_full 30.55
_diffrn_reflns_theta_max 30.55
_diffrn_reflns_theta_min 2.51
_exptl_absorpt_coefficient_mu 0.265
_exptl_absorpt_correction_T_max 0.9613
_exptl_absorpt_correction_T_min 0.9060
_exptl_absorpt_correction_type multi-scan
_exptl_crystal_colour colourless
_exptl_crystal_density_diffrn 1.585
_exptl_crystal_density_method 'not measured'
_exptl_crystal_description irregular
_exptl_crystal_F_000 1384
_exptl_crystal_size_max 0.38
_exptl_crystal_size_mid 0.22
_exptl_crystal_size_min 0.15
_refine_diff_density_max 0.718
_refine_diff_density_min -0.599
_refine_diff_density_rms 0.084
_refine_ls_extinction_method none
_refine_ls_goodness_of_fit_ref 1.742
_refine_ls_hydrogen_treatment constr
_refine_ls_matrix_type full
_refine_ls_number_parameters 191
_refine_ls_number_reflns 4333
_refine_ls_number_restraints 0
_refine_ls_restrained_S_all 1.742
_refine_ls_R_factor_all 0.1419
_refine_ls_R_factor_gt 0.0871
_refine_ls_shift/su_max 0.000
_refine_ls_shift/su_mean 0.000
_refine_ls_structure_factor_coef Fsqd
_refine_ls_weighting_details 'calc w=1/[\s^2^(Fo^2^)+(0.1000P)^2^+0.0000P] where P=(Fo^2^+2Fc^2^)/3'
_refine_ls_weighting_scheme calc
_refine_ls_wR_factor_gt 0.2767
_refine_ls_wR_factor_ref 0.3066
_reflns_number_gt 2286
_reflns_number_total 4333
_reflns_threshold_expression >2sigma(I)
_cod_data_source_file c0nj00541j.txt
_cod_data_source_block C4BP
_cod_depositor_comments
;
The following automatic conversions were performed:

'_symmetry_cell_setting' value 'Orthorhombic' changed to
'orthorhombic' according to
/home/saulius/struct/CIF-dictionaries/cif_core.dic dictionary named
'cif_core.dic' version 2.4.2 from 2011-04-26.

Automatic conversion script
Id: cif_fix_values 1891 2012-01-12 08:04:46Z andrius 
;
_cod_original_sg_symbol_H-M 'Pbca '
_cod_database_code 7053685

loop_
_symmetry_equiv_pos_as_xyz
'x, y, z'
'-x+1/2, -y, z+1/2'
'-x, y+1/2, -z+1/2'
'x+1/2, -y+1/2, -z'
'-x, -y, -z'
'x-1/2, y, -z-1/2'
'x, -y-1/2, z-1/2'
'-x-1/2, y-1/2, z'

loop_
_atom_site_label
_atom_site_type_symbol
_atom_site_fract_x
_atom_site_fract_y
_atom_site_fract_z
_atom_site_U_iso_or_equiv
_atom_site_adp_type
_atom_site_occupancy
_atom_site_symmetry_multiplicity
_atom_site_calc_flag
_atom_site_refinement_flags
P1 P 0.72613(8) 0.10657(8) 0.38067(7) 0.0573(4) Uani 1 1 d .
F1 F 0.6262(4) 0.0462(4) 0.3963(3) 0.176(2) Uani 1 1 d .
F2 F 0.6755(3) 0.1802(2) 0.4418(2) 0.1237(14) Uani 1 1 d .
F3 F 0.8180(5) 0.1693(5) 0.3630(4) 0.239(3) Uani 1 1 d .
F4 F 0.7723(4) 0.0302(3) 0.3224(3) 0.181(2) Uani 1 1 d .
F5 F 0.7802(3) 0.0635(3) 0.4608(2) 0.1407(17) Uani 1 1 d .
F6 F 0.6646(3) 0.1461(2) 0.29952(19) 0.1172(12) Uani 1 1 d .
O1 O 0.15595(19) 0.28203(17) 0.88658(16) 0.0528(7) Uani 1 1 d .
O2 O 0.31877(19) 0.24081(19) 0.8511(2) 0.0621(8) Uani 1 1 d .
N1 N 0.00122(19) 0.10703(17) 0.70351(17) 0.0391(6) Uani 1 1 d .
C1 C 0.0493(3) 0.1472(2) 0.6368(2) 0.0479(8) Uani 1 1 d .
H1 H 0.0831 0.2040 0.6448 0.058 Uiso 1 1 calc R
C2 C 0.0501(3) 0.1070(2) 0.5575(2) 0.0444(8) Uani 1 1 d .
H2 H 0.0848 0.1366 0.5124 0.053 Uiso 1 1 calc R
C3 C 0.0002(2) 0.02253(19) 0.54265(19) 0.0352(7) Uani 1 1 d .
C4 C -0.0478(3) -0.0185(2) 0.6140(2) 0.0470(8) Uani 1 1 d .
H4 H -0.0805 -0.0762 0.6084 0.056 Uiso 1 1 calc R
C5 C -0.0470(3) 0.0253(2) 0.6919(2) 0.0499(8) Uani 1 1 d .
H5 H -0.0811 -0.0024 0.7383 0.060 Uiso 1 1 calc R
C6 C -0.0011(3) 0.1515(3) 0.7900(2) 0.0509(9) Uani 1 1 d .
H6A H -0.0717 0.1483 0.8130 0.061 Uiso 1 1 calc R
H6B H 0.0176 0.2169 0.7844 0.061 Uiso 1 1 calc R
C7 C 0.0737(3) 0.1046(3) 0.8524(2) 0.0548(9) Uani 1 1 d .
H7A H 0.0555 0.1236 0.9105 0.066 Uiso 1 1 calc R
H7B H 0.0639 0.0376 0.8486 0.066 Uiso 1 1 calc R
C8 C 0.1881(3) 0.1264(2) 0.8371(2) 0.0506(9) Uani 1 1 d .
H8A H 0.2306 0.0835 0.8706 0.061 Uiso 1 1 calc R
H8B H 0.2042 0.1164 0.7767 0.061 Uiso 1 1 calc R
C9 C 0.2169(3) 0.2252(2) 0.8611(2) 0.0441(8) Uani 1 1 d .
C10 C 0.3566(4) 0.3340(3) 0.8730(3) 0.0730(13) Uani 1 1 d .
H10A H 0.3050 0.3798 0.8553 0.088 Uiso 1 1 calc R
H10B H 0.4207 0.3463 0.8413 0.088 Uiso 1 1 calc R
C11 C 0.3769(4) 0.3442(3) 0.9659(3) 0.0928(17) Uani 1 1 d .
H11A H 0.3121 0.3394 0.9970 0.139 Uiso 1 1 calc R
H11B H 0.4081 0.4040 0.9768 0.139 Uiso 1 1 calc R
H11C H 0.4237 0.2958 0.9846 0.139 Uiso 1 1 calc R

loop_
_atom_site_aniso_label
_atom_site_aniso_U_11
_atom_site_aniso_U_22
_atom_site_aniso_U_33
_atom_site_aniso_U_23
_atom_site_aniso_U_13
_atom_site_aniso_U_12
P1 0.0620(7) 0.0625(7) 0.0475(6) -0.0094(5) -0.0074(5) 0.0144(5)
F1 0.163(4) 0.209(5) 0.157(4) 0.045(3) -0.034(3) -0.099(4)
F2 0.170(3) 0.129(3) 0.072(2) -0.0244(19) -0.006(2) 0.085(2)
F3 0.233(5) 0.304(7) 0.179(5) -0.044(4) 0.052(4) -0.200(6)
F4 0.239(5) 0.196(4) 0.108(3) -0.079(3) -0.048(3) 0.150(4)
F5 0.145(3) 0.201(4) 0.076(2) -0.024(2) -0.042(2) 0.104(3)
F6 0.161(3) 0.124(2) 0.066(2) 0.0142(18) -0.0238(19) 0.051(2)
O1 0.0594(14) 0.0462(13) 0.0529(16) -0.0095(11) -0.0019(11) 0.0149(11)
O2 0.0489(14) 0.0645(17) 0.073(2) -0.0172(14) -0.0027(13) 0.0066(12)
N1 0.0389(13) 0.0401(14) 0.0383(15) -0.0015(11) -0.0040(11) 0.0011(10)
C1 0.0554(19) 0.0414(17) 0.047(2) 0.0015(15) -0.0001(16) -0.0084(15)
C2 0.0557(18) 0.0384(16) 0.0392(18) 0.0026(14) 0.0038(15) -0.0126(13)
C3 0.0325(13) 0.0364(15) 0.0366(16) 0.0050(12) -0.0030(12) 0.0014(11)
C4 0.0540(18) 0.0451(17) 0.042(2) 0.0000(15) 0.0038(15) -0.0182(15)
C5 0.0575(19) 0.053(2) 0.0394(19) 0.0048(16) 0.0070(16) -0.0137(16)
C6 0.0549(19) 0.056(2) 0.042(2) -0.0108(16) -0.0001(16) 0.0028(16)
C7 0.065(2) 0.058(2) 0.042(2) -0.0010(17) -0.0084(18) -0.0050(17)
C8 0.0557(19) 0.051(2) 0.045(2) -0.0097(16) -0.0082(17) 0.0112(16)
C9 0.0520(19) 0.0483(18) 0.0319(17) -0.0055(14) -0.0055(14) 0.0075(15)
C10 0.067(3) 0.064(3) 0.088(4) -0.005(2) -0.001(2) -0.014(2)
C11 0.109(4) 0.071(3) 0.099(4) -0.019(3) -0.030(3) -0.013(3)

loop_
_atom_type_symbol
_atom_type_description
_atom_type_scat_dispersion_real
_atom_type_scat_dispersion_imag
_atom_type_scat_source
C C 0.0033 0.0016 'International Tables Vol C Tables 4.2.6.8 and 6.1.1.4'
H H 0.0000 0.0000 'International Tables Vol C Tables 4.2.6.8 and 6.1.1.4'
N N 0.0061 0.0033 'International Tables Vol C Tables 4.2.6.8 and 6.1.1.4'
O O 0.0106 0.0060 'International Tables Vol C Tables 4.2.6.8 and 6.1.1.4'
F F 0.0171 0.0103 'International Tables Vol C Tables 4.2.6.8 and 6.1.1.4'
P P 0.1023 0.0942 'International Tables Vol C Tables 4.2.6.8 and 6.1.1.4'

loop_
_geom_angle_atom_site_label_1
_geom_angle_atom_site_label_2
_geom_angle_atom_site_label_3
_geom_angle
_geom_angle_site_symmetry_3
F3 P1 F4 91.1(4) .
F3 P1 F5 92.1(3) .
F4 P1 F5 91.0(2) .
F3 P1 F2 91.7(3) .
F4 P1 F2 177.1(3) .
F5 P1 F2 88.10(17) .
F3 P1 F1 176.4(4) .
F4 P1 F1 90.6(3) .
F5 P1 F1 91.1(3) .
F2 P1 F1 86.7(3) .
F3 P1 F6 91.7(3) .
F4 P1 F6 88.75(19) .
F5 P1 F6 176.3(2) .
F2 P1 F6 92.02(17) .
F1 P1 F6 85.2(2) .
C9 O2 C10 116.8(3) .
C1 N1 C5 119.0(3) .
C1 N1 C6 121.6(3) .
C5 N1 C6 119.3(3) .
N1 C1 C2 121.5(3) .
C1 C2 C3 121.1(3) .
C2 C3 C4 116.0(3) .
C2 C3 C3 122.2(3) 5_556
C4 C3 C3 121.8(3) 5_556
C5 C4 C3 120.4(3) .
N1 C5 C4 121.9(3) .
N1 C6 C7 111.9(3) .
C8 C7 C6 114.7(3) .
C9 C8 C7 113.0(3) .
O1 C9 O2 124.2(3) .
O1 C9 C8 124.2(3) .
O2 C9 C8 111.6(3) .
O2 C10 C11 112.1(4) .

loop_
_geom_bond_atom_site_label_1
_geom_bond_atom_site_label_2
_geom_bond_distance
_geom_bond_site_symmetry_2
P1 F3 1.503(4) .
P1 F4 1.536(3) .
P1 F5 1.550(3) .
P1 F2 1.559(3) .
P1 F1 1.560(4) .
P1 F6 1.588(3) .
O1 C9 1.194(4) .
O2 C9 1.328(4) .
O2 C10 1.459(5) .
N1 C1 1.333(4) .
N1 C5 1.334(4) .
N1 C6 1.485(4) .
C1 C2 1.357(5) .
C2 C3 1.387(4) .
C3 C4 1.395(4) .
C3 C3 1.472(6) 5_556
C4 C5 1.360(5) .
C6 C7 1.516(5) .
C7 C8 1.512(5) .
C8 C9 1.509(5) .
C10 C11 1.471(7) .
